data_4024885
loop_
_publ_author_name
'David Franz'
'Steven J. Robbins'
'Ren\'e T. Boer\'e'
'Peter W. Dibble'

_publ_contact_author_address
; 
Department of Chemistry and Biochemistry
University of Lethbridge
Lethbridge, AB Canada
T1K 3M4
;
_publ_contact_author_email dibble@uleth.ca
_publ_contact_author_fax +1-403-329-2045
_publ_contact_author_name 'Dibble, Peter W.'
_publ_contact_author_phone +1-403-329-2308
_publ_section_title
;
Synthesis and Characterization of
2,7-Di(tert-butyl)pyreno[4,5-c:9,10-c']difuran and Derived Pyrenophanes
;
_journal_name_full 'Journal of Organic Chemistry'
_journal_page_first 7544
_journal_page_last 7547
_journal_paper_doi 10.1021/jo901482y
_journal_volume 74
_journal_year 2009
_chemical_formula_moiety 'C28 H26 O2'
_chemical_formula_sum 'C28 H26 O2'
_chemical_formula_weight 394.49
_chemical_name_systematic
; 
 ? 
;
_space_group_IT_number 14
_symmetry_cell_setting monoclinic
_symmetry_Int_Tables_number 14
_symmetry_space_group_name_Hall '-P 2ybc'
_symmetry_space_group_name_H-M 'P 1 21/c 1'
_atom_sites_solution_hydrogens geom
_atom_sites_solution_primary direct
_atom_sites_solution_secondary difmap
_audit_creation_method SHELXL-97
_audit_update_record
;
2008-12-19 # Formatted by publCIF
;
_cell_angle_alpha 90.00
_cell_angle_beta 100.4640(10)
_cell_angle_gamma 90.00
_cell_formula_units_Z 4
_cell_length_a 20.5543(15)
_cell_length_b 10.3895(8)
_cell_length_c 10.2119(8)
_cell_measurement_reflns_used 24038
_cell_measurement_temperature 173(2)
_cell_measurement_theta_max 0.0214
_cell_measurement_theta_min 0.0270
_cell_volume 2144.5(3)
_computing_cell_refinement 'APEX2 (Bruker, 2006)'
_computing_data_collection 'APEX2 (Bruker, 2006)'
_computing_data_reduction 'SAINT-Plus (Bruker, 2006)'
_computing_molecular_graphics 'MERCURY (Macrae <i>et al.</i>, 2006)'
_computing_publication_material 'IUCr publCIF (Westrip, 2007)'
_computing_structure_refinement 'SHELXTL (Sheldrick, 2003)'
_computing_structure_solution 'SHELXTL (Sheldrick, 2003)'
_diffrn_ambient_pressure 101
_diffrn_ambient_temperature 173(2)
_diffrn_measured_fraction_theta_full 0.998
_diffrn_measured_fraction_theta_max 0.997
_diffrn_measurement_device_type
;
Bruker ApexII CCD area detector
;
_diffrn_measurement_method 'phi and omega scans'
_diffrn_radiation_monochromator graphite
_diffrn_radiation_source 'fine-focus sealed tube'
_diffrn_radiation_type MoK\a
_diffrn_radiation_wavelength 0.71073
_diffrn_reflns_av_R_equivalents 0.0270
_diffrn_reflns_av_sigmaI/netI 0.0214
_diffrn_reflns_limit_h_max 26
_diffrn_reflns_limit_h_min -26
_diffrn_reflns_limit_k_max 13
_diffrn_reflns_limit_k_min -13
_diffrn_reflns_limit_l_max 13
_diffrn_reflns_limit_l_min -13
_diffrn_reflns_number 24038
_diffrn_reflns_theta_full 25.00
_diffrn_reflns_theta_max 27.42
_diffrn_reflns_theta_min 2.02
_exptl_absorpt_coefficient_mu 0.075
_exptl_absorpt_correction_T_max 0.9842
_exptl_absorpt_correction_T_min 0.9645
_exptl_absorpt_correction_type multi-scan
_exptl_absorpt_process_details
; 
SADABS (Sheldrick, 2004)
;
_exptl_crystal_colour brown
_exptl_crystal_density_diffrn 1.222
_exptl_crystal_density_method 'not measured'
_exptl_crystal_description block
_exptl_crystal_F_000 840
_exptl_crystal_recrystallization_method Evaporation
_exptl_crystal_size_max 0.30
_exptl_crystal_size_mid 0.26
_exptl_crystal_size_min 0.17
_refine_diff_density_max 0.427
_refine_diff_density_min -0.263
_refine_diff_density_rms 0.047
_refine_ls_extinction_method none
_refine_ls_goodness_of_fit_ref 1.070
_refine_ls_hydrogen_treatment constr
_refine_ls_matrix_type full
_refine_ls_number_parameters 308
_refine_ls_number_reflns 4879
_refine_ls_number_restraints 0
_refine_ls_restrained_S_all 1.070
_refine_ls_R_factor_all 0.0733
_refine_ls_R_factor_gt 0.0579
_refine_ls_shift/su_max 0.000
_refine_ls_shift/su_mean 0.000
_refine_ls_structure_factor_coef Fsqd
_refine_ls_weighting_details 'calc w=1/[\s^2^(Fo^2^)+(0.0633P)^2^+1.6038P] where P=(Fo^2^+2Fc^2^)/3'
_refine_ls_weighting_scheme calc
_refine_ls_wR_factor_gt 0.1538
_refine_ls_wR_factor_ref 0.1638
_reflns_number_gt 3772
_reflns_number_total 4879
_reflns_threshold_expression >2sigma(I)
_cod_data_source_file jo901482y_si_001_1.cif
_cod_data_source_block bis(IBF)
_cod_original_sg_symbol_Hall -P2ybc
_cod_original_sg_symbol_H-M 'P 21/c'
_cod_database_code 4024885

loop_
_symmetry_equiv_pos_as_xyz
'x, y, z'
'-x, y+1/2, -z+1/2'
'-x, -y, -z'
'x, -y-1/2, z-1/2'

loop_
_atom_site_label
_atom_site_type_symbol
_atom_site_fract_x
_atom_site_fract_y
_atom_site_fract_z
_atom_site_U_iso_or_equiv
_atom_site_adp_type
_atom_site_occupancy
_atom_site_symmetry_multiplicity
_atom_site_calc_flag
_atom_site_refinement_flags
_atom_site_disorder_assembly
_atom_site_disorder_group
O1 O 0.18375(7) 0.69811(15) 1.23156(15) 0.0424(4) Uani 1 1 d . . .
C1 C 0.12420(10) 0.6850(2) 1.2711(2) 0.0356(4) Uani 1 1 d . . .
H1 H 0.1143 0.7156 1.3529 0.043 Uiso 1 1 calc R . .
C2 C 0.08108(9) 0.62146(18) 1.17564(18) 0.0298(4) Uani 1 1 d . . .
C3 C 0.11620(9) 0.59254(18) 1.07040(18) 0.0287(4) Uani 1 1 d . . .
C4 C 0.17929(10) 0.64193(19) 1.10790(19) 0.0341(4) Uani 1 1 d . . .
H4 H 0.2137 0.6379 1.0572 0.041 Uiso 1 1 calc R . .
C5 C 0.08476(9) 0.52213(17) 0.95270(17) 0.0273(4) Uani 1 1 d . . .
C6 C 0.11832(9) 0.49068(18) 0.85054(18) 0.0306(4) Uani 1 1 d . . .
H6 H 0.1631 0.5169 0.8575 0.037 Uiso 1 1 calc R . .
C7 C 0.08858(10) 0.42209(18) 0.73835(18) 0.0315(4) Uani 1 1 d . . .
C8 C 0.02293(9) 0.38611(19) 0.73225(18) 0.0314(4) Uani 1 1 d . . .
H8 H 0.0014 0.3390 0.6570 0.038 Uiso 1 1 calc R . .
C9 C -0.01245(9) 0.41641(17) 0.83205(17) 0.0276(4) Uani 1 1 d . . .
C10 C 0.01810(8) 0.48503(17) 0.94602(17) 0.0256(4) Uani 1 1 d . . .
C11 C 0.12699(10) 0.3829(2) 0.6294(2) 0.0385(5) Uani 1 1 d . . .
C12 C 0.18060(18) 0.4785(3) 0.6150(3) 0.0892(12) Uani 1 1 d . . .
H12A H 0.1608 0.5634 0.5931 0.134 Uiso 1 1 calc R . .
H12B H 0.2034 0.4505 0.5436 0.134 Uiso 1 1 calc R . .
H12C H 0.2124 0.4837 0.6989 0.134 Uiso 1 1 calc R . .
C13 C 0.15888(17) 0.2522(3) 0.6675(3) 0.0754(9) Uani 1 1 d . . .
H13A H 0.1912 0.2606 0.7503 0.113 Uiso 1 1 calc R . .
H13B H 0.1812 0.2220 0.5962 0.113 Uiso 1 1 calc R . .
H13C H 0.1247 0.1902 0.6804 0.113 Uiso 1 1 calc R . .
C14 C 0.08172(14) 0.3658(4) 0.4951(2) 0.0697(9) Uani 1 1 d . . .
H14A H 0.0492 0.2982 0.5019 0.104 Uiso 1 1 calc R . .
H14B H 0.1081 0.3412 0.4282 0.104 Uiso 1 1 calc R . .
H14C H 0.0587 0.4469 0.4687 0.104 Uiso 1 1 calc R . .
C15 C 0.37217(10) 0.6835(2) 0.6731(2) 0.0372(5) Uani 1 1 d . . .
H15 H 0.3808 0.7151 0.7619 0.045 Uiso 1 1 calc R . .
O2 O 0.31320(7) 0.69388(15) 0.58751(15) 0.0428(4) Uani 1 1 d . . .
C16 C 0.41695(9) 0.62073(18) 0.61205(18) 0.0291(4) Uani 1 1 d . . .
C17 C 0.38298(9) 0.59028(18) 0.48032(18) 0.0285(4) Uani 1 1 d . . .
C18 C 0.31971(10) 0.6368(2) 0.4691(2) 0.0368(4) Uani 1 1 d . . .
H18 H 0.2860 0.6305 0.3923 0.044 Uiso 1 1 calc R . .
C19 C 0.41610(9) 0.52062(17) 0.38773(17) 0.0269(4) Uani 1 1 d . . .
C20 C 0.38398(9) 0.48822(18) 0.25999(18) 0.0303(4) Uani 1 1 d . A .
H20 H 0.3392 0.5136 0.2321 0.036 Uiso 1 1 calc R . .
C21 C 0.41522(9) 0.41979(18) 0.17166(18) 0.0305(4) Uani 1 1 d . . .
C22 C 0.48068(9) 0.38475(19) 0.21621(18) 0.0309(4) Uani 1 1 d . A .
H22 H 0.5031 0.3377 0.1581 0.037 Uiso 1 1 calc R . .
C23 C 0.51464(9) 0.41589(17) 0.34253(17) 0.0266(4) Uani 1 1 d . . .
C24 C 0.48275(8) 0.48460(16) 0.43253(17) 0.0247(4) Uani 1 1 d . . .
C25 C 0.37804(11) 0.3812(2) 0.0335(2) 0.0411(5) Uani 0.544(14) 1 d P A 1
C26 C 0.3522(4) 0.2344(7) 0.0512(8) 0.0513(16) Uani 0.544(14) 1 d P A 1
H26A H 0.3216 0.2343 0.1145 0.077 Uiso 0.544(14) 1 calc PR A 1
H26B H 0.3901 0.1789 0.0848 0.077 Uiso 0.544(14) 1 calc PR A 1
H26C H 0.3294 0.2020 -0.0351 0.077 Uiso 0.544(14) 1 calc PR A 1
C27 C 0.3155(4) 0.4568(8) -0.0139(6) 0.056(2) Uani 0.544(14) 1 d P A 1
H27A H 0.2836 0.4393 0.0445 0.083 Uiso 0.544(14) 1 calc PR A 1
H27B H 0.2964 0.4311 -0.1052 0.083 Uiso 0.544(14) 1 calc PR A 1
H27C H 0.3257 0.5489 -0.0119 0.083 Uiso 0.544(14) 1 calc PR A 1
C28 C 0.4262(7) 0.3727(16) -0.0637(9) 0.071(4) Uani 0.544(14) 1 d P A 1
H28A H 0.4032 0.3385 -0.1491 0.107 Uiso 0.544(14) 1 calc PR A 1
H28B H 0.4630 0.3155 -0.0272 0.107 Uiso 0.544(14) 1 calc PR A 1
H28C H 0.4435 0.4587 -0.0773 0.107 Uiso 0.544(14) 1 calc PR A 1
C25' C 0.37804(11) 0.3812(2) 0.0335(2) 0.0411(5) Uani 0.456(14) 1 d P A 2
C26' C 0.3298(7) 0.2881(17) 0.0396(11) 0.090(5) Uani 0.456(14) 1 d P A 2
H26D H 0.3494 0.2167 0.0962 0.136 Uiso 0.456(14) 1 calc PR A 2
H26E H 0.3126 0.2560 -0.0502 0.136 Uiso 0.456(14) 1 calc PR A 2
H26F H 0.2937 0.3262 0.0773 0.136 Uiso 0.456(14) 1 calc PR A 2
C27' C 0.3491(6) 0.5166(10) -0.0340(6) 0.064(3) Uani 0.456(14) 1 d P A 2
H27D H 0.3285 0.5016 -0.1271 0.095 Uiso 0.456(14) 1 calc PR A 2
H27E H 0.3853 0.5785 -0.0302 0.095 Uiso 0.456(14) 1 calc PR A 2
H27F H 0.3160 0.5509 0.0147 0.095 Uiso 0.456(14) 1 calc PR A 2
C28' C 0.4206(7) 0.3479(17) -0.0656(14) 0.055(3) Uani 0.456(14) 1 d P A 2
H28D H 0.4401 0.2626 -0.0452 0.082 Uiso 0.456(14) 1 calc PR A 2
H28E H 0.4559 0.4120 -0.0615 0.082 Uiso 0.456(14) 1 calc PR A 2
H28F H 0.3936 0.3473 -0.1552 0.082 Uiso 0.456(14) 1 calc PR A 2

loop_
_atom_site_aniso_label
_atom_site_aniso_U_11
_atom_site_aniso_U_22
_atom_site_aniso_U_33
_atom_site_aniso_U_23
_atom_site_aniso_U_13
_atom_site_aniso_U_12
O1 0.0335(8) 0.0462(9) 0.0449(8) -0.0077(7) -0.0003(6) -0.0072(6)
C1 0.0314(10) 0.0374(11) 0.0371(10) -0.0062(8) 0.0035(8) -0.0039(8)
C2 0.0319(9) 0.0281(9) 0.0280(9) -0.0007(7) 0.0012(7) -0.0008(7)
C3 0.0276(9) 0.0260(9) 0.0312(9) 0.0008(7) 0.0022(7) -0.0003(7)
C4 0.0345(10) 0.0325(10) 0.0334(10) -0.0035(8) 0.0009(8) -0.0012(8)
C5 0.0287(9) 0.0248(9) 0.0275(9) 0.0011(7) 0.0028(7) -0.0002(7)
C6 0.0281(9) 0.0314(9) 0.0330(9) -0.0004(8) 0.0074(7) -0.0023(7)
C7 0.0359(10) 0.0298(9) 0.0300(9) 0.0001(7) 0.0094(8) 0.0018(8)
C8 0.0351(10) 0.0316(10) 0.0264(9) -0.0032(7) 0.0024(7) -0.0026(8)
C9 0.0289(9) 0.0264(9) 0.0261(8) 0.0002(7) 0.0014(7) 0.0000(7)
C10 0.0276(9) 0.0229(8) 0.0254(8) 0.0012(7) 0.0025(7) 0.0012(7)
C11 0.0405(11) 0.0430(12) 0.0347(10) -0.0062(9) 0.0143(9) -0.0025(9)
C12 0.112(3) 0.096(2) 0.079(2) -0.0421(19) 0.068(2) -0.060(2)
C13 0.091(2) 0.076(2) 0.0697(18) 0.0053(16) 0.0420(17) 0.0358(18)
C14 0.0643(17) 0.111(3) 0.0362(12) -0.0164(15) 0.0150(12) 0.0096(17)
C15 0.0328(10) 0.0418(11) 0.0372(10) -0.0031(9) 0.0071(8) 0.0088(8)
O2 0.0324(7) 0.0534(9) 0.0434(8) -0.0057(7) 0.0093(6) 0.0120(7)
C16 0.0291(9) 0.0291(9) 0.0307(9) 0.0008(7) 0.0101(7) 0.0029(7)
C17 0.0259(9) 0.0303(9) 0.0302(9) 0.0018(7) 0.0076(7) 0.0025(7)
C18 0.0355(10) 0.0402(11) 0.0371(10) -0.0016(9) 0.0127(8) 0.0065(8)
C19 0.0268(9) 0.0265(9) 0.0284(9) 0.0021(7) 0.0075(7) 0.0018(7)
C20 0.0264(9) 0.0333(10) 0.0306(9) 0.0020(8) 0.0035(7) 0.0030(7)
C21 0.0345(10) 0.0301(9) 0.0264(9) 0.0001(7) 0.0045(7) 0.0019(8)
C22 0.0330(10) 0.0323(10) 0.0288(9) -0.0021(7) 0.0092(7) 0.0040(8)
C23 0.0274(9) 0.0255(9) 0.0282(8) 0.0025(7) 0.0087(7) 0.0025(7)
C24 0.0252(8) 0.0227(8) 0.0270(9) 0.0030(7) 0.0068(7) 0.0005(6)
C25 0.0378(11) 0.0530(13) 0.0298(10) -0.0079(9) -0.0009(8) 0.0078(10)
C26 0.060(4) 0.048(3) 0.041(3) -0.012(3) -0.004(3) -0.013(3)
C27 0.057(4) 0.059(4) 0.039(3) -0.014(3) -0.020(2) 0.022(3)
C28 0.074(6) 0.124(10) 0.015(3) -0.020(4) 0.009(3) -0.046(5)
C25' 0.0378(11) 0.0530(13) 0.0298(10) -0.0079(9) -0.0009(8) 0.0078(10)
C26' 0.084(8) 0.125(12) 0.054(4) 0.006(7) -0.013(5) -0.062(8)
C27' 0.083(6) 0.074(6) 0.029(3) -0.003(3) -0.002(3) 0.029(5)
C28' 0.038(4) 0.065(5) 0.062(7) -0.032(4) 0.008(4) -0.009(4)

loop_
_atom_type_symbol
_atom_type_description
_atom_type_scat_dispersion_real
_atom_type_scat_dispersion_imag
_atom_type_scat_source
C C 0.0033 0.0016 'International Tables Vol C Tables 4.2.6.8 and 6.1.1.4'
H H 0.0000 0.0000 'International Tables Vol C Tables 4.2.6.8 and 6.1.1.4'
O O 0.0106 0.0060 'International Tables Vol C Tables 4.2.6.8 and 6.1.1.4'

loop_
_geom_angle_atom_site_label_1
_geom_angle_atom_site_label_2
_geom_angle_atom_site_label_3
_geom_angle
_geom_angle_site_symmetry_1
_geom_angle_site_symmetry_3
_geom_angle_publ_flag
C1 O1 C4 108.37(15) . . ?
C2 C1 O1 109.78(17) . . ?
C2 C1 H1 125.1 . . ?
O1 C1 H1 125.1 . . ?
C1 C2 C3 106.72(17) . . ?
C1 C2 C9 131.97(18) . 3_567 ?
C3 C2 C9 121.31(16) . 3_567 ?
C4 C3 C2 106.84(16) . . ?
C4 C3 C5 132.01(18) . . ?
C2 C3 C5 121.15(16) . . ?
O1 C4 C3 108.28(17) . . ?
O1 C4 H4 125.9 . . ?
C3 C4 H4 125.9 . . ?
C6 C5 C10 120.58(16) . . ?
C6 C5 C3 122.13(16) . . ?
C10 C5 C3 117.29(16) . . ?
C5 C6 C7 122.29(17) . . ?
C5 C6 H6 118.9 . . ?
C7 C6 H6 118.9 . . ?
C8 C7 C6 116.85(17) . . ?
C8 C7 C11 121.33(17) . . ?
C6 C7 C11 121.77(17) . . ?
C7 C8 C9 122.58(17) . . ?
C7 C8 H8 118.7 . . ?
C9 C8 H8 118.7 . . ?
C8 C9 C10 120.33(17) . . ?
C8 C9 C2 122.05(17) . 3_567 ?
C10 C9 C2 117.62(16) . 3_567 ?
C9 C10 C5 117.38(16) . . ?
C9 C10 C10 121.0(2) . 3_567 ?
C5 C10 C10 121.6(2) . 3_567 ?
C12 C11 C14 109.1(2) . . ?
C12 C11 C13 108.8(3) . . ?
C14 C11 C13 106.8(2) . . ?
C12 C11 C7 112.15(18) . . ?
C14 C11 C7 111.98(18) . . ?
C13 C11 C7 107.76(18) . . ?
C11 C12 H12A 109.5 . . ?
C11 C12 H12B 109.5 . . ?
H12A C12 H12B 109.5 . . ?
C11 C12 H12C 109.5 . . ?
H12A C12 H12C 109.5 . . ?
H12B C12 H12C 109.5 . . ?
C11 C13 H13A 109.5 . . ?
C11 C13 H13B 109.5 . . ?
H13A C13 H13B 109.5 . . ?
C11 C13 H13C 109.5 . . ?
H13A C13 H13C 109.5 . . ?
H13B C13 H13C 109.5 . . ?
C11 C14 H14A 109.5 . . ?
C11 C14 H14B 109.5 . . ?
H14A C14 H14B 109.5 . . ?
C11 C14 H14C 109.5 . . ?
H14A C14 H14C 109.5 . . ?
H14B C14 H14C 109.5 . . ?
O2 C15 C16 109.82(17) . . ?
O2 C15 H15 125.1 . . ?
C16 C15 H15 125.1 . . ?
C15 O2 C18 108.19(15) . . ?
C15 C16 C17 106.24(17) . . ?
C15 C16 C23 132.35(18) . 3_666 ?
C17 C16 C23 121.41(16) . 3_666 ?
C18 C17 C16 107.04(16) . . ?
C18 C17 C19 132.02(18) . . ?
C16 C17 C19 120.94(16) . . ?
C17 C18 O2 108.71(18) . . ?
C17 C18 H18 125.6 . . ?
O2 C18 H18 125.6 . . ?
C20 C19 C24 120.40(16) . . ?
C20 C19 C17 122.08(16) . . ?
C24 C19 C17 117.51(16) . . ?
C19 C20 C21 122.27(17) . . ?
C19 C20 H20 118.9 . . ?
C21 C20 H20 118.9 . . ?
C22 C21 C20 117.05(17) . . ?
C22 C21 C25 121.69(17) . . ?
C20 C21 C25 121.23(17) . . ?
C21 C22 C23 122.48(17) . . ?
C21 C22 H22 118.8 . . ?
C23 C22 H22 118.8 . . ?
C22 C23 C24 120.45(16) . . ?
C22 C23 C16 122.07(16) . 3_666 ?
C24 C23 C16 117.48(16) . 3_666 ?
C19 C24 C23 117.34(16) . . ?
C19 C24 C24 121.41(19) . 3_666 ?
C23 C24 C24 121.24(19) . 3_666 ?
C27 C25 C28 115.9(6) . . ?
C27 C25 C21 114.4(2) . . ?
C28 C25 C21 109.9(5) . . ?
C27 C25 C26 104.2(4) . . ?
C28 C25 C26 106.2(7) . . ?
C21 C25 C26 105.1(3) . . ?
H26D C26' H26E 109.5 . . ?
H26D C26' H26F 109.5 . . ?
H26E C26' H26F 109.5 . . ?
H27D C27' H27E 109.5 . . ?
H27D C27' H27F 109.5 . . ?
H27E C27' H27F 109.5 . . ?
H28D C28' H28E 109.5 . . ?
H28D C28' H28F 109.5 . . ?
H28E C28' H28F 109.5 . . ?

loop_
_geom_bond_atom_site_label_1
_geom_bond_atom_site_label_2
_geom_bond_distance
_geom_bond_site_symmetry_2
_geom_bond_publ_flag
O1 C1 1.364(2) . ?
O1 C4 1.379(2) . ?
C1 C2 1.363(3) . ?
C1 H1 0.9500 . ?
C2 C3 1.431(3) . ?
C2 C9 1.453(3) 3_567 ?
C3 C4 1.383(3) . ?
C3 C5 1.454(2) . ?
C4 H4 0.9500 . ?
C5 C6 1.390(3) . ?
C5 C10 1.413(2) . ?
C6 C7 1.393(3) . ?
C6 H6 0.9500 . ?
C7 C8 1.391(3) . ?
C7 C11 1.532(3) . ?
C8 C9 1.391(3) . ?
C8 H8 0.9500 . ?
C9 C10 1.411(2) . ?
C9 C2 1.453(3) 3_567 ?
C10 C10 1.471(3) 3_567 ?
C11 C12 1.510(3) . ?
C11 C14 1.521(3) . ?
C11 C13 1.527(4) . ?
C12 H12A 0.9800 . ?
C12 H12B 0.9800 . ?
C12 H12C 0.9800 . ?
C13 H13A 0.9800 . ?
C13 H13B 0.9800 . ?
C13 H13C 0.9800 . ?
C14 H14A 0.9800 . ?
C14 H14B 0.9800 . ?
C14 H14C 0.9800 . ?
C15 O2 1.364(2) . ?
C15 C16 1.367(3) . ?
C15 H15 0.9500 . ?
O2 C18 1.375(2) . ?
C16 C17 1.434(3) . ?
C16 C23 1.449(2) 3_666 ?
C17 C18 1.372(3) . ?
C17 C19 1.454(2) . ?
C18 H18 0.9500 . ?
C19 C20 1.392(3) . ?
C19 C24 1.414(2) . ?
C20 C21 1.394(3) . ?
C20 H20 0.9500 . ?
C21 C22 1.388(3) . ?
C21 C25 1.531(3) . ?
C22 C23 1.389(3) . ?
C22 H22 0.9500 . ?
C23 C24 1.415(2) . ?
C23 C16 1.449(2) 3_666 ?
C24 C24 1.466(3) 3_666 ?
C25 C27 1.510(5) . ?
C25 C28 1.527(12) . ?
C25 C26 1.636(8) . ?
C26 H26A 0.9800 . ?
C26 H26B 0.9800 . ?
C26 H26C 0.9800 . ?
C27 H27A 0.9800 . ?
C27 H27B 0.9800 . ?
C27 H27C 0.9800 . ?
C28 H28A 0.9800 . ?
C28 H28B 0.9800 . ?
C28 H28C 0.9800 . ?
C26' H26D 0.9800 . ?
C26' H26E 0.9800 . ?
C26' H26F 0.9800 . ?
C27' H27D 0.9800 . ?
C27' H27E 0.9800 . ?
C27' H27F 0.9800 . ?
C28' H28D 0.9800 . ?
C28' H28E 0.9800 . ?
C28' H28F 0.9800 . ?

loop_
_geom_torsion_atom_site_label_1
_geom_torsion_atom_site_label_2
_geom_torsion_atom_site_label_3
_geom_torsion_atom_site_label_4
_geom_torsion
_geom_torsion_site_symmetry_1
_geom_torsion_site_symmetry_2
_geom_torsion_site_symmetry_3
_geom_torsion_site_symmetry_4
_geom_torsion_publ_flag
C4 O1 C1 C2 0.0(2) . . . . ?
O1 C1 C2 C3 0.4(2) . . . . ?
O1 C1 C2 C9 -179.79(19) . . . 3_567 ?
C1 C2 C3 C4 -0.6(2) . . . . ?
C9 C2 C3 C4 179.56(17) 3_567 . . . ?
C1 C2 C3 C5 178.80(17) . . . . ?
C9 C2 C3 C5 -1.1(3) 3_567 . . . ?
C1 O1 C4 C3 -0.4(2) . . . . ?
C2 C3 C4 O1 0.6(2) . . . . ?
C5 C3 C4 O1 -178.71(18) . . . . ?
C4 C3 C5 C6 0.5(3) . . . . ?
C2 C3 C5 C6 -178.66(17) . . . . ?
C4 C3 C5 C10 179.94(19) . . . . ?
C2 C3 C5 C10 0.7(3) . . . . ?
C10 C5 C6 C7 -0.1(3) . . . . ?
C3 C5 C6 C7 179.30(17) . . . . ?
C5 C6 C7 C8 0.2(3) . . . . ?
C5 C6 C7 C11 -177.26(18) . . . . ?
C6 C7 C8 C9 0.2(3) . . . . ?
C11 C7 C8 C9 177.67(18) . . . . ?
C7 C8 C9 C10 -0.7(3) . . . . ?
C7 C8 C9 C2 179.84(18) . . . 3_567 ?
C8 C9 C10 C5 0.8(3) . . . . ?
C2 C9 C10 C5 -179.72(16) 3_567 . . . ?
C8 C9 C10 C10 -178.4(2) . . . 3_567 ?
C2 C9 C10 C10 1.0(3) 3_567 . . 3_567 ?
C6 C5 C10 C9 -0.4(3) . . . . ?
C3 C5 C10 C9 -179.84(16) . . . . ?
C6 C5 C10 C10 178.8(2) . . . 3_567 ?
C3 C5 C10 C10 -0.6(3) . . . 3_567 ?
C8 C7 C11 C12 151.5(3) . . . . ?
C6 C7 C11 C12 -31.1(3) . . . . ?
C8 C7 C11 C14 28.5(3) . . . . ?
C6 C7 C11 C14 -154.2(2) . . . . ?
C8 C7 C11 C13 -88.7(3) . . . . ?
C6 C7 C11 C13 88.6(3) . . . . ?
C16 C15 O2 C18 0.1(2) . . . . ?
O2 C15 C16 C17 -0.2(2) . . . . ?
O2 C15 C16 C23 -179.46(19) . . . 3_666 ?
C15 C16 C17 C18 0.2(2) . . . . ?
C23 C16 C17 C18 179.56(17) 3_666 . . . ?
C15 C16 C17 C19 -178.97(17) . . . . ?
C23 C16 C17 C19 0.4(3) 3_666 . . . ?
C16 C17 C18 O2 -0.1(2) . . . . ?
C19 C17 C18 O2 178.93(19) . . . . ?
C15 O2 C18 C17 0.0(2) . . . . ?
C18 C17 C19 C20 0.1(3) . . . . ?
C16 C17 C19 C20 179.04(18) . . . . ?
C18 C17 C19 C24 -179.1(2) . . . . ?
C16 C17 C19 C24 -0.1(3) . . . . ?
C24 C19 C20 C21 0.1(3) . . . . ?
C17 C19 C20 C21 -179.01(17) . . . . ?
C19 C20 C21 C22 -0.1(3) . . . . ?
C19 C20 C21 C25 177.81(19) . . . . ?
C20 C21 C22 C23 -0.3(3) . . . . ?
C25 C21 C22 C23 -178.23(19) . . . . ?
C21 C22 C23 C24 0.7(3) . . . . ?
C21 C22 C23 C16 -179.77(17) . . . 3_666 ?
C20 C19 C24 C23 0.3(3) . . . . ?
C17 C19 C24 C23 179.49(16) . . . . ?
C20 C19 C24 C24 -178.8(2) . . . 3_666 ?
C17 C19 C24 C24 0.4(3) . . . 3_666 ?
C22 C23 C24 C19 -0.7(3) . . . . ?
C16 C23 C24 C19 179.75(16) 3_666 . . . ?
C22 C23 C24 C24 178.4(2) . . . 3_666 ?
C16 C23 C24 C24 -1.1(3) 3_666 . . 3_666 ?
C22 C21 C25 C27 -163.5(5) . . . . ?
C20 C21 C25 C27 18.6(6) . . . . ?
C22 C21 C25 C28 -31.1(7) . . . . ?
C20 C21 C25 C28 151.1(7) . . . . ?
C22 C21 C25 C26 82.8(4) . . . . ?
C20 C21 C25 C26 -95.0(4) . . . . ?
